data_7202654
loop_
_publ_author_name
'Wang, Duo-Zhi'
'Liu, Chun-Sen'
'Li, Jian-Rong'
'Li, Lei'
'Zeng, Yong-Fei'
'Bu, Xian-He'

_publ_section_title
;
 New d10 metal?organic coordination polymers with
 9,10-bis(triazol-1-ylmethyl)anthracene (L): Syntheses, crystal
 structures, and luminescent properties
;
_journal_issue 4
_journal_name_full CrystEngComm
_journal_page_first 289
_journal_paper_doi 10.1039/b618015a
_journal_volume 9
_journal_year 2007
_chemical_formula_sum 'C42 H42 Cl2 N12 O11 Zn'
_chemical_formula_weight 1027.15
_chemical_name_systematic
;
?
;
_space_group_IT_number 14
_symmetry_cell_setting monoclinic
_symmetry_space_group_name_Hall '-P 2ybc'
_symmetry_space_group_name_H-M 'P 1 21/c 1'
_atom_sites_solution_hydrogens geom
_atom_sites_solution_primary direct
_atom_sites_solution_secondary difmap
_audit_creation_method SHELXL-97
_cell_angle_alpha 90.00
_cell_angle_beta 110.382(2)
_cell_angle_gamma 90.00
_cell_formula_units_Z 4
_cell_length_a 13.678(2)
_cell_length_b 34.456(5)
_cell_length_c 10.2430(15)
_cell_measurement_reflns_used 4703
_cell_measurement_temperature 293(2)
_cell_measurement_theta_max 25.8076
_cell_measurement_theta_min 2.3644
_cell_volume 4525.2(11)
_computing_cell_refinement 'Bruker SMART'
_computing_data_collection 'Bruker SMART'
_computing_data_reduction 'Bruker SAINT'
_computing_molecular_graphics 'Bruker SHELXTL'
_computing_publication_material 'Bruker SHELXTL'
_computing_structure_refinement 'SHELXL-97 (Sheldrick, 1997)'
_computing_structure_solution 'SHELXS-97 (Sheldrick, 1990)'
_diffrn_ambient_temperature 293(2)
_diffrn_measured_fraction_theta_full 0.996
_diffrn_measured_fraction_theta_max 0.996
_diffrn_measurement_device_type 'CCD area detector'
_diffrn_measurement_method 'phi and omega scans'
_diffrn_radiation_monochromator graphite
_diffrn_radiation_source 'fine-focus sealed tube'
_diffrn_radiation_type MoK\a
_diffrn_radiation_wavelength 0.71073
_diffrn_reflns_av_R_equivalents 0.0538
_diffrn_reflns_av_sigmaI/netI 0.0872
_diffrn_reflns_limit_h_max 16
_diffrn_reflns_limit_h_min -16
_diffrn_reflns_limit_k_max 41
_diffrn_reflns_limit_k_min -28
_diffrn_reflns_limit_l_max 12
_diffrn_reflns_limit_l_min -6
_diffrn_reflns_number 19500
_diffrn_reflns_theta_full 25.50
_diffrn_reflns_theta_max 25.50
_diffrn_reflns_theta_min 1.59
_diffrn_standards_decay_% 0
_diffrn_standards_interval_count 150
_diffrn_standards_interval_time 0
_diffrn_standards_number 0
_exptl_absorpt_coefficient_mu 0.735
_exptl_absorpt_correction_T_max 0.9077
_exptl_absorpt_correction_T_min 0.8669
_exptl_absorpt_correction_type multi-scan
_exptl_absorpt_process_details SADABS
_exptl_crystal_colour yellow
_exptl_crystal_density_diffrn 1.508
_exptl_crystal_density_method 'not measured'
_exptl_crystal_description block
_exptl_crystal_F_000 2120
_exptl_crystal_size_max 0.20
_exptl_crystal_size_mid 0.18
_exptl_crystal_size_min 0.15
_refine_diff_density_max 0.549
_refine_diff_density_min -0.467
_refine_diff_density_rms 0.076
_refine_ls_extinction_method none
_refine_ls_goodness_of_fit_ref 1.067
_refine_ls_hydrogen_treatment mixed
_refine_ls_matrix_type full
_refine_ls_number_parameters 656
_refine_ls_number_reflns 8400
_refine_ls_number_restraints 12
_refine_ls_restrained_S_all 1.080
_refine_ls_R_factor_all 0.1298
_refine_ls_R_factor_gt 0.0683
_refine_ls_shift/su_max 0.000
_refine_ls_shift/su_mean 0.000
_refine_ls_structure_factor_coef Fsqd
_refine_ls_weighting_details 'calc w=1/[\s^2^(Fo^2^)+(0.0824P)^2^+1.0300P] where P=(Fo^2^+2Fc^2^)/3'
_refine_ls_weighting_scheme calc
_refine_ls_wR_factor_gt 0.1597
_refine_ls_wR_factor_ref 0.1748
_reflns_number_gt 4909
_reflns_number_total 8400
_reflns_threshold_expression I>2sigma(I)
_cod_data_source_file b618015a.txt
_cod_data_source_block 4
_cod_depositor_comments
;
The following automatic conversions were performed:
'_symmetry_cell_setting' value 'Monoclinic' changed to 'monoclinic'
according to '/home/saulius/struct/CIF-dictionaries/cif_core.dic'
dictionary named 'cif_core.dic' version 2.4.1 from
2010-06-29.

'_exptl_absorpt_correction_type' value 'Multi-Scan' changed
to 'multi-scan' according to
'/home/saulius/struct/CIF-dictionaries/cif_core.dic' dictionary named
'cif_core.dic' version 2.4.1 from 2010-06-29.

Automatic conversion script
Id: cif_fix_enum 1527 2010-12-29 10:47:43Z saulius 
;
_cod_original_sg_symbol_H-M P2(1)/c
_cod_database_code 7202654

loop_
_symmetry_equiv_pos_as_xyz
'x, y, z'
'-x, y+1/2, -z+1/2'
'-x, -y, -z'
'x, -y-1/2, z-1/2'

loop_
_atom_site_label
_atom_site_type_symbol
_atom_site_fract_x
_atom_site_fract_y
_atom_site_fract_z
_atom_site_U_iso_or_equiv
_atom_site_adp_type
_atom_site_occupancy
_atom_site_symmetry_multiplicity
_atom_site_calc_flag
_atom_site_refinement_flags
_atom_site_disorder_assembly
_atom_site_disorder_group
Zn2 Zn -0.03236(4) 0.126983(18) 0.04142(6) 0.0387(2) Uani 1 1 d . . .
N1 N 0.0477(3) 0.16466(13) -0.0517(4) 0.0379(10) Uani 1 1 d . . .
N2 N 0.1216(3) 0.21646(13) -0.1141(5) 0.0528(12) Uani 1 1 d . . .
N3 N 0.1463(3) 0.18250(13) -0.1657(4) 0.0381(10) Uani 1 1 d . . .
N4 N 0.7194(3) 0.20283(13) 0.0240(4) 0.0428(11) Uani 1 1 d . . .
N5 N 0.7123(3) 0.20771(13) -0.1102(4) 0.0466(11) Uani 1 1 d . . .
N6 N 0.8462(3) 0.16793(12) 0.0024(4) 0.0415(11) Uani 1 1 d . . .
N7 N 0.0965(3) 0.08774(12) 0.1127(4) 0.0375(10) Uani 1 1 d . . .
N8 N 0.2114(3) 0.04078(13) 0.1178(4) 0.0476(12) Uani 1 1 d . . .
N9 N 0.2289(3) 0.05491(12) 0.2476(4) 0.0354(10) Uani 1 1 d . . .
N10 N 0.8046(3) 0.08028(12) 0.6408(4) 0.0355(10) Uani 1 1 d . . .
N11 N 0.8028(3) 0.04758(13) 0.7125(5) 0.0535(13) Uani 1 1 d . . .
N12 N 0.8994(3) 0.09416(12) 0.8555(4) 0.0374(10) Uani 1 1 d . . .
C1 C 0.1015(4) 0.15292(15) -0.1290(5) 0.0400(12) Uani 1 1 d . . .
H1A H 0.1068 0.1273 -0.1541 0.048 Uiso 1 1 calc R . .
C2 C 0.0619(4) 0.20322(17) -0.0476(6) 0.0507(15) Uani 1 1 d . . .
H2A H 0.0314 0.2196 -0.0006 0.061 Uiso 1 1 calc R . .
C3 C 0.2123(4) 0.18286(16) -0.2519(5) 0.0418(13) Uani 1 1 d . . .
H3A H 0.1849 0.2016 -0.3263 0.050 Uiso 1 1 calc R . .
H3B H 0.2099 0.1575 -0.2941 0.050 Uiso 1 1 calc R . .
C4 C 0.3243(3) 0.19291(15) -0.1690(5) 0.0349(12) Uani 1 1 d . . .
C5 C 0.3628(4) 0.23017(15) -0.1797(5) 0.0389(12) Uani 1 1 d . . .
C6 C 0.3001(4) 0.25973(18) -0.2661(6) 0.0589(16) Uani 1 1 d . . .
H6A H 0.2306 0.2544 -0.3173 0.071 Uiso 1 1 calc R . .
C7 C 0.3387(5) 0.2952(2) -0.2757(7) 0.074(2) Uani 1 1 d . . .
H7A H 0.2953 0.3140 -0.3321 0.089 Uiso 1 1 calc R . .
C8 C 0.4435(5) 0.3041(2) -0.2016(7) 0.0680(18) Uani 1 1 d . . .
H8A H 0.4690 0.3287 -0.2089 0.082 Uiso 1 1 calc R . .
C9 C 0.5071(4) 0.27746(18) -0.1207(6) 0.0533(15) Uani 1 1 d . . .
H9A H 0.5769 0.2837 -0.0753 0.064 Uiso 1 1 calc R . .
C10 C 0.4712(4) 0.23980(15) -0.1018(5) 0.0373(12) Uani 1 1 d . . .
C11 C 0.5333(4) 0.21180(17) -0.0099(5) 0.0432(14) Uani 1 1 d . . .
C12 C 0.4939(4) 0.17477(16) 0.0013(5) 0.0415(13) Uani 1 1 d . . .
C13 C 0.5561(5) 0.1459(2) 0.0933(6) 0.0567(16) Uani 1 1 d . . .
H13A H 0.6243 0.1518 0.1485 0.068 Uiso 1 1 calc R . .
C14 C 0.5178(5) 0.1100(2) 0.1021(6) 0.0700(19) Uani 1 1 d . . .
H14A H 0.5594 0.0918 0.1639 0.084 Uiso 1 1 calc R . .
C15 C 0.4160(5) 0.10024(18) 0.0183(7) 0.0618(17) Uani 1 1 d . . .
H15A H 0.3907 0.0755 0.0235 0.074 Uiso 1 1 calc R . .
C16 C 0.3538(4) 0.12663(17) -0.0704(6) 0.0530(15) Uani 1 1 d . . .
H16A H 0.2866 0.1194 -0.1256 0.064 Uiso 1 1 calc R . .
C17 C 0.3885(4) 0.16499(16) -0.0815(5) 0.0388(12) Uani 1 1 d . . .
C18 C 0.6454(4) 0.22139(18) 0.0791(5) 0.0508(15) Uani 1 1 d . . .
H18A H 0.6552 0.2493 0.0813 0.061 Uiso 1 1 calc R . .
H18B H 0.6588 0.2126 0.1737 0.061 Uiso 1 1 calc R . .
C19 C 0.7900(4) 0.18674(16) -0.1167(5) 0.0470(14) Uani 1 1 d . . .
H19A H 0.8059 0.1848 -0.1976 0.056 Uiso 1 1 calc R . .
C20 C 0.7984(4) 0.17948(17) 0.0891(5) 0.0498(14) Uani 1 1 d . . .
H20A H 0.8178 0.1722 0.1820 0.060 Uiso 1 1 calc R . .
C21 C 0.1310(4) 0.06155(16) 0.0425(5) 0.0450(14) Uani 1 1 d . . .
H21A H 0.1001 0.0583 -0.0533 0.054 Uiso 1 1 calc R . .
C22 C 0.1617(4) 0.08257(15) 0.2436(5) 0.0404(13) Uani 1 1 d . . .
H22A H 0.1599 0.0965 0.3204 0.048 Uiso 1 1 calc R . .
C23 C 0.3101(3) 0.03763(15) 0.3698(5) 0.0383(12) Uani 1 1 d . . .
H23A H 0.3068 0.0096 0.3599 0.046 Uiso 1 1 calc R . .
H23B H 0.2943 0.0440 0.4526 0.046 Uiso 1 1 calc R . .
C24 C 0.4206(3) 0.05071(14) 0.3915(4) 0.0330(11) Uani 1 1 d . . .
C25 C 0.4599(3) 0.08455(14) 0.4718(4) 0.0336(11) Uani 1 1 d . . .
C26 C 0.3974(4) 0.10808(17) 0.5246(5) 0.0498(14) Uani 1 1 d . . .
H26A H 0.3284 0.1011 0.5070 0.060 Uiso 1 1 calc R . .
C27 C 0.4352(4) 0.14055(18) 0.6001(6) 0.0607(17) Uani 1 1 d . . .
H27A H 0.3926 0.1554 0.6342 0.073 Uiso 1 1 calc R . .
C28 C 0.5390(5) 0.15162(18) 0.6262(6) 0.0599(16) Uani 1 1 d . . .
H28A H 0.5649 0.1739 0.6777 0.072 Uiso 1 1 calc R . .
C29 C 0.6024(4) 0.13001(16) 0.5770(5) 0.0505(14) Uani 1 1 d . . .
H29A H 0.6704 0.1382 0.5937 0.061 Uiso 1 1 calc R . .
C30 C 0.5664(4) 0.09536(14) 0.5008(4) 0.0338(11) Uani 1 1 d . . .
C31 C 0.6322(3) 0.07110(14) 0.4554(4) 0.0322(11) Uani 1 1 d . . .
C32 C 0.5929(3) 0.03799(14) 0.3759(4) 0.0339(12) Uani 1 1 d . . .
C33 C 0.6557(4) 0.01266(15) 0.3271(5) 0.0434(13) Uani 1 1 d . . .
H33A H 0.7268 0.0177 0.3527 0.052 Uiso 1 1 calc R . .
C34 C 0.6153(5) -0.01811(19) 0.2454(6) 0.0640(17) Uani 1 1 d . . .
H34A H 0.6577 -0.0334 0.2125 0.077 Uiso 1 1 calc R . .
C35 C 0.5092(5) -0.02721(18) 0.2097(6) 0.0673(19) Uani 1 1 d . . .
H35A H 0.4820 -0.0488 0.1547 0.081 Uiso 1 1 calc R . .
C36 C 0.4460(4) -0.00480(16) 0.2546(5) 0.0513(15) Uani 1 1 d . . .
H36A H 0.3757 -0.0112 0.2284 0.062 Uiso 1 1 calc R . .
C37 C 0.4838(3) 0.02816(14) 0.3405(4) 0.0337(12) Uani 1 1 d . . .
C38 C 0.7454(4) 0.08288(17) 0.4911(5) 0.0438(13) Uani 1 1 d . . .
H38A H 0.7776 0.0662 0.4413 0.053 Uiso 1 1 calc R . .
H38B H 0.7483 0.1093 0.4603 0.053 Uiso 1 1 calc R . .
C39 C 0.8625(3) 0.10693(15) 0.7260(5) 0.0344(11) Uani 1 1 d . . .
H39A H 0.8755 0.1315 0.6982 0.041 Uiso 1 1 calc R . .
C40 C 0.8610(4) 0.05766(16) 0.8412(5) 0.0495(15) Uani 1 1 d . . .
H40A H 0.8744 0.0408 0.9162 0.059 Uiso 1 1 calc R . .
C41 C 0.0849(9) 0.1858(3) 0.3170(11) 0.162(5) Uani 1 1 d . . .
H41A H 0.0972 0.1872 0.4150 0.242 Uiso 1 1 calc R . .
H41B H 0.0457 0.2081 0.2713 0.242 Uiso 1 1 calc R . .
H41C H 0.1504 0.1852 0.3021 0.242 Uiso 1 1 calc R . .
C42 C -0.2250(6) 0.0807(3) 0.1044(10) 0.118(3) Uani 1 1 d . . .
H42A H -0.2355 0.0616 0.1666 0.177 Uiso 1 1 calc R . .
H42B H -0.2546 0.0715 0.0103 0.177 Uiso 1 1 calc R . .
H42C H -0.2584 0.1045 0.1137 0.177 Uiso 1 1 calc R . .
Cl1 Cl 0.87066(12) 0.19561(5) 0.49563(15) 0.0594(4) Uani 1 1 d D . .
Cl2 Cl 0.08778(11) 0.06911(5) 0.57510(15) 0.0587(4) Uani 1 1 d D . .
O5 O -0.0135(4) 0.0784(2) 0.4912(8) 0.164(3) Uani 1 1 d . . .
O6 O 0.1161(4) 0.03488(14) 0.5234(5) 0.0924(16) Uani 1 1 d . . .
O7 O 0.1534(5) 0.09936(19) 0.5638(6) 0.129(2) Uani 1 1 d . . .
O8 O 0.1268(14) 0.0639(7) 0.7240(8) 0.111(5) Uani 0.548(14) 1 d PD . .
O8' O 0.0647(14) 0.0684(8) 0.6969(17) 0.092(5) Uani 0.452(14) 1 d P . .
O9 O 0.0249(3) 0.14992(12) 0.2588(4) 0.0575(10) Uani 1 1 d . . .
H9B H 0.0086 0.1346 0.3233 0.069 Uiso 1 1 calc R . .
O10 O -0.1163(3) 0.08722(13) 0.1378(4) 0.0708(12) Uani 1 1 d . . .
H10A H -0.0734 0.0725 0.2118 0.085 Uiso 1 1 calc R . .
O1W O -0.0317(6) 0.01703(17) 0.2381(6) 0.117(2) Uani 1 1 d D . .
H1WA H -0.053(8) -0.0064(10) 0.234(10) 0.175 Uiso 1 1 d D . .
H1WB H -0.058(8) 0.026(2) 0.296(9) 0.175 Uiso 1 1 d D . .
O1 O 0.8825(6) 0.22517(17) 0.4140(7) 0.150(3) Uani 1 1 d D A .
O2 O 0.9546(7) 0.1718(4) 0.5592(19) 0.130(7) Uani 0.548(14) 1 d PD A 1
O3 O 0.939(3) 0.2190(8) 0.603(2) 0.39(2) Uani 0.548(14) 1 d PD A 1
O4 O 0.7793(10) 0.1787(4) 0.4022(11) 0.132(6) Uani 0.548(14) 1 d PD A 1
O2' O 0.887(2) 0.1591(3) 0.435(2) 0.133(10) Uani 0.452(14) 1 d PD A 2
O3' O 0.845(2) 0.2047(5) 0.6115(17) 0.162(12) Uani 0.452(14) 1 d PD A 2
O4' O 0.7821(13) 0.1926(4) 0.536(3) 0.123(10) Uani 0.452(14) 1 d PD A 2

loop_
_atom_site_aniso_label
_atom_site_aniso_U_11
_atom_site_aniso_U_22
_atom_site_aniso_U_33
_atom_site_aniso_U_23
_atom_site_aniso_U_13
_atom_site_aniso_U_12
Zn2 0.0207(3) 0.0525(4) 0.0373(3) -0.0007(3) 0.0032(2) 0.0032(3)
N1 0.020(2) 0.044(3) 0.048(3) 0.001(2) 0.0110(18) -0.0010(19)
N2 0.040(3) 0.046(3) 0.073(3) -0.008(2) 0.020(2) -0.009(2)
N3 0.017(2) 0.044(3) 0.046(2) -0.002(2) 0.0014(17) -0.0044(19)
N4 0.022(2) 0.061(3) 0.041(3) -0.013(2) 0.0061(18) 0.003(2)
N5 0.029(2) 0.058(3) 0.051(3) -0.004(2) 0.0111(19) 0.008(2)
N6 0.023(2) 0.057(3) 0.040(2) -0.002(2) 0.0046(18) 0.004(2)
N7 0.026(2) 0.051(3) 0.028(2) -0.0015(19) -0.0014(17) 0.0014(19)
N8 0.036(2) 0.065(3) 0.034(2) -0.002(2) 0.0028(19) 0.018(2)
N9 0.020(2) 0.048(3) 0.032(2) 0.0012(19) 0.0000(16) -0.0002(19)
N10 0.0191(19) 0.043(3) 0.035(2) -0.001(2) -0.0027(16) -0.0039(18)
N11 0.045(3) 0.042(3) 0.054(3) 0.000(2) -0.007(2) -0.014(2)
N12 0.021(2) 0.043(3) 0.038(2) -0.0007(19) -0.0019(17) -0.0067(19)
C1 0.031(3) 0.028(3) 0.059(3) -0.002(2) 0.015(2) -0.004(2)
C2 0.035(3) 0.047(4) 0.067(4) -0.012(3) 0.014(3) 0.001(3)
C3 0.036(3) 0.048(3) 0.036(3) 0.002(2) 0.006(2) -0.006(2)
C4 0.027(3) 0.044(3) 0.034(3) -0.003(2) 0.012(2) -0.003(2)
C5 0.030(3) 0.052(4) 0.037(3) 0.006(2) 0.015(2) 0.002(2)
C6 0.043(3) 0.067(4) 0.056(4) 0.020(3) 0.003(3) -0.009(3)
C7 0.066(5) 0.067(5) 0.078(5) 0.037(4) 0.010(4) 0.004(4)
C8 0.066(4) 0.065(5) 0.075(4) 0.017(4) 0.027(4) -0.016(4)
C9 0.037(3) 0.067(4) 0.058(4) -0.008(3) 0.019(3) -0.018(3)
C10 0.026(3) 0.050(3) 0.040(3) -0.005(2) 0.016(2) -0.002(2)
C11 0.025(3) 0.066(4) 0.039(3) -0.008(3) 0.013(2) 0.006(3)
C12 0.035(3) 0.059(4) 0.038(3) 0.002(3) 0.022(2) 0.011(3)
C13 0.043(3) 0.080(5) 0.049(3) 0.017(3) 0.018(3) 0.022(3)
C14 0.067(5) 0.085(5) 0.060(4) 0.035(4) 0.025(3) 0.032(4)
C15 0.076(5) 0.044(4) 0.079(5) 0.017(3) 0.045(4) 0.019(3)
C16 0.044(3) 0.059(4) 0.064(4) 0.001(3) 0.029(3) 0.001(3)
C17 0.033(3) 0.049(4) 0.040(3) 0.002(2) 0.021(2) 0.006(2)
C18 0.023(3) 0.079(4) 0.047(3) -0.016(3) 0.008(2) 0.002(3)
C19 0.037(3) 0.067(4) 0.034(3) 0.003(3) 0.008(2) 0.009(3)
C20 0.026(3) 0.079(4) 0.036(3) 0.003(3) 0.000(2) 0.010(3)
C21 0.040(3) 0.058(4) 0.029(3) -0.010(3) 0.002(2) 0.008(3)
C22 0.031(3) 0.053(4) 0.029(3) -0.002(2) 0.001(2) 0.004(3)
C23 0.022(2) 0.045(3) 0.037(3) 0.011(2) -0.004(2) -0.002(2)
C24 0.023(2) 0.044(3) 0.023(2) 0.007(2) -0.0029(18) -0.002(2)
C25 0.025(2) 0.042(3) 0.024(2) 0.001(2) -0.0028(19) 0.000(2)
C26 0.028(3) 0.074(4) 0.043(3) -0.015(3) 0.007(2) 0.002(3)
C27 0.044(3) 0.079(5) 0.056(4) -0.027(3) 0.014(3) 0.006(3)
C28 0.055(4) 0.058(4) 0.054(4) -0.025(3) 0.002(3) -0.004(3)
C29 0.030(3) 0.054(4) 0.055(3) -0.006(3) -0.001(2) -0.007(3)
C30 0.030(3) 0.040(3) 0.024(2) 0.000(2) -0.0006(19) -0.004(2)
C31 0.020(2) 0.044(3) 0.026(2) 0.007(2) -0.0013(18) 0.000(2)
C32 0.024(2) 0.043(3) 0.025(2) 0.005(2) -0.0039(19) 0.001(2)
C33 0.031(3) 0.050(4) 0.041(3) -0.001(3) 0.001(2) 0.008(2)
C34 0.050(4) 0.075(5) 0.059(4) -0.011(3) 0.010(3) 0.018(3)
C35 0.049(4) 0.061(4) 0.068(4) -0.026(3) -0.009(3) 0.004(3)
C36 0.032(3) 0.054(4) 0.052(3) -0.015(3) -0.005(2) 0.001(3)
C37 0.026(2) 0.039(3) 0.026(2) 0.000(2) -0.0039(19) 0.001(2)
C38 0.030(3) 0.063(4) 0.034(3) -0.001(2) 0.005(2) -0.005(3)
C39 0.023(2) 0.036(3) 0.038(3) -0.001(2) 0.003(2) -0.002(2)
C40 0.048(3) 0.043(4) 0.040(3) 0.012(3) -0.006(2) -0.008(3)
C41 0.188(12) 0.190(12) 0.121(8) -0.027(8) 0.073(8) -0.049(10)
C42 0.076(6) 0.118(7) 0.183(9) 0.042(6) 0.073(6) 0.010(5)
Cl1 0.0554(9) 0.0621(11) 0.0564(9) 0.0157(8) 0.0141(7) 0.0040(8)
Cl2 0.0468(8) 0.0731(11) 0.0608(10) -0.0145(8) 0.0246(7) -0.0030(8)
O5 0.059(4) 0.193(7) 0.209(7) -0.046(5) 0.009(4) 0.052(4)
O6 0.081(3) 0.082(4) 0.104(4) -0.029(3) 0.019(3) 0.027(3)
O7 0.151(6) 0.138(5) 0.130(5) -0.058(4) 0.088(4) -0.078(5)
O8 0.137(14) 0.147(12) 0.059(7) -0.001(7) 0.044(8) -0.003(14)
O8' 0.099(12) 0.134(13) 0.062(8) 0.001(8) 0.054(8) -0.011(13)
O9 0.047(2) 0.071(3) 0.046(2) -0.004(2) 0.0056(17) 0.006(2)
O10 0.050(3) 0.089(3) 0.074(3) 0.032(2) 0.022(2) 0.006(2)
O1W 0.153(6) 0.084(4) 0.088(4) 0.021(3) 0.011(4) -0.001(4)
O1 0.204(7) 0.094(5) 0.186(7) 0.062(5) 0.112(6) 0.017(5)
O2 0.061(7) 0.113(11) 0.188(15) 0.080(11) 0.008(8) 0.038(7)
O3 0.28(3) 0.61(6) 0.140(18) -0.10(3) -0.09(2) -0.06(4)
O4 0.118(10) 0.167(13) 0.070(8) -0.012(8) -0.020(7) -0.052(10)
O2' 0.27(3) 0.042(8) 0.162(17) 0.000(8) 0.17(2) 0.006(10)
O3' 0.26(3) 0.201(19) 0.076(10) -0.079(10) 0.121(15) -0.145(18)
O4' 0.098(12) 0.063(9) 0.25(3) 0.013(11) 0.117(16) 0.006(8)

loop_
_atom_type_symbol
_atom_type_description
_atom_type_scat_dispersion_real
_atom_type_scat_dispersion_imag
_atom_type_scat_source
C C 0.0033 0.0016 'International Tables Vol C Tables 4.2.6.8 and 6.1.1.4'
Cl Cl 0.1484 0.1585 'International Tables Vol C Tables 4.2.6.8 and 6.1.1.4'
N N 0.0061 0.0033 'International Tables Vol C Tables 4.2.6.8 and 6.1.1.4'
O O 0.0106 0.0060 'International Tables Vol C Tables 4.2.6.8 and 6.1.1.4'
Zn Zn 0.2839 1.4301 'International Tables Vol C Tables 4.2.6.8 and 6.1.1.4'
H H 0.0000 0.0000 'International Tables Vol C Tables 4.2.6.8 and 6.1.1.4'

loop_
_geom_angle_atom_site_label_1
_geom_angle_atom_site_label_2
_geom_angle_atom_site_label_3
_geom_angle
_geom_angle_site_symmetry_1
_geom_angle_site_symmetry_3
_geom_angle_publ_flag
N6 Zn2 N1 90.07(16) 1_455 . ?
N6 Zn2 N12 96.59(15) 1_455 1_454 ?
N1 Zn2 N12 93.26(15) . 1_454 ?
N6 Zn2 N7 171.51(15) 1_455 . ?
N1 Zn2 N7 92.73(15) . . ?
N12 Zn2 N7 91.26(15) 1_454 . ?
N6 Zn2 O10 90.12(16) 1_455 . ?
N1 Zn2 O10 179.61(17) . . ?
N12 Zn2 O10 86.38(16) 1_454 . ?
N7 Zn2 O10 87.13(15) . . ?
N6 Zn2 O9 86.09(14) 1_455 . ?
N1 Zn2 O9 100.06(15) . . ?
N12 Zn2 O9 166.42(16) 1_454 . ?
N7 Zn2 O9 85.54(14) . . ?
O10 Zn2 O9 80.29(16) . . ?
C1 N1 C2 102.5(4) . . ?
C1 N1 Zn2 124.4(4) . . ?
C2 N1 Zn2 133.1(4) . . ?
C2 N2 N3 100.6(4) . . ?
C1 N3 N2 110.5(4) . . ?
C1 N3 C3 128.8(5) . . ?
N2 N3 C3 120.7(4) . . ?
C20 N4 N5 110.1(4) . . ?
C20 N4 C18 128.5(5) . . ?
N5 N4 C18 121.4(4) . . ?
C19 N5 N4 102.2(4) . . ?
C20 N6 C19 101.6(4) . . ?
C20 N6 Zn2 127.6(3) . 1_655 ?
C19 N6 Zn2 130.7(4) . 1_655 ?
C21 N7 C22 102.2(4) . . ?
C21 N7 Zn2 130.2(3) . . ?
C22 N7 Zn2 127.5(3) . . ?
C21 N8 N9 101.9(4) . . ?
C22 N9 N8 110.3(4) . . ?
C22 N9 C23 129.0(4) . . ?
N8 N9 C23 120.6(4) . . ?
C39 N10 N11 109.9(4) . . ?
C39 N10 C38 129.3(4) . . ?
N11 N10 C38 120.8(4) . . ?
C40 N11 N10 101.8(4) . . ?
C39 N12 C40 101.7(4) . . ?
C39 N12 Zn2 128.1(3) . 1_656 ?
C40 N12 Zn2 128.6(3) . 1_656 ?
N3 C1 N1 110.4(4) . . ?
N3 C1 H1A 124.8 . . ?
N1 C1 H1A 124.8 . . ?
N2 C2 N1 116.0(5) . . ?
N2 C2 H2A 122.0 . . ?
N1 C2 H2A 122.0 . . ?
N3 C3 C4 112.3(4) . . ?
N3 C3 H3A 109.1 . . ?
C4 C3 H3A 109.1 . . ?
N3 C3 H3B 109.1 . . ?
C4 C3 H3B 109.1 . . ?
H3A C3 H3B 107.9 . . ?
C17 C4 C5 120.6(4) . . ?
C17 C4 C3 119.4(5) . . ?
C5 C4 C3 120.0(4) . . ?
C4 C5 C6 122.7(5) . . ?
C4 C5 C10 120.2(4) . . ?
C6 C5 C10 117.1(5) . . ?
C7 C6 C5 121.9(5) . . ?
C7 C6 H6A 119.1 . . ?
C5 C6 H6A 119.1 . . ?
C6 C7 C8 120.6(6) . . ?
C6 C7 H7A 119.7 . . ?
C8 C7 H7A 119.7 . . ?
C9 C8 C7 120.5(6) . . ?
C9 C8 H8A 119.7 . . ?
C7 C8 H8A 119.7 . . ?
C8 C9 C10 122.0(5) . . ?
C8 C9 H9A 119.0 . . ?
C10 C9 H9A 119.0 . . ?
C11 C10 C9 124.0(5) . . ?
C11 C10 C5 118.2(5) . . ?
C9 C10 C5 117.8(5) . . ?
C12 C11 C10 121.1(4) . . ?
C12 C11 C18 118.9(5) . . ?
C10 C11 C18 120.0(5) . . ?
C11 C12 C13 121.9(5) . . ?
C11 C12 C17 120.0(5) . . ?
C13 C12 C17 118.1(5) . . ?
C14 C13 C12 121.6(6) . . ?
C14 C13 H13A 119.2 . . ?
C12 C13 H13A 119.2 . . ?
C13 C14 C15 120.1(6) . . ?
C13 C14 H14A 119.9 . . ?
C15 C14 H14A 119.9 . . ?
C16 C15 C14 120.6(6) . . ?
C16 C15 H15A 119.7 . . ?
C14 C15 H15A 119.7 . . ?
C15 C16 C17 121.9(6) . . ?
C15 C16 H16A 119.1 . . ?
C17 C16 H16A 119.1 . . ?
C4 C17 C16 122.6(5) . . ?
C4 C17 C12 119.7(5) . . ?
C16 C17 C12 117.7(5) . . ?
N4 C18 C11 111.2(4) . . ?
N4 C18 H18A 109.4 . . ?
C11 C18 H18A 109.4 . . ?
N4 C18 H18B 109.4 . . ?
C11 C18 H18B 109.4 . . ?
H18A C18 H18B 108.0 . . ?
N5 C19 N6 115.7(5) . . ?
N5 C19 H19A 122.1 . . ?
N6 C19 H19A 122.1 . . ?
N4 C20 N6 110.4(4) . . ?
N4 C20 H20A 124.8 . . ?
N6 C20 H20A 124.8 . . ?
N8 C21 N7 115.6(4) . . ?
N8 C21 H21A 122.2 . . ?
N7 C21 H21A 122.2 . . ?
N9 C22 N7 110.0(4) . . ?
N9 C22 H22A 125.0 . . ?
N7 C22 H22A 125.0 . . ?
N9 C23 C24 114.9(4) . . ?
N9 C23 H23A 108.5 . . ?
C24 C23 H23A 108.5 . . ?
N9 C23 H23B 108.5 . . ?
C24 C23 H23B 108.5 . . ?
H23A C23 H23B 107.5 . . ?
C37 C24 C25 121.1(4) . . ?
C37 C24 C23 119.7(4) . . ?
C25 C24 C23 119.0(4) . . ?
C26 C25 C24 122.3(4) . . ?
C26 C25 C30 118.6(4) . . ?
C24 C25 C30 119.1(4) . . ?
C27 C26 C25 122.0(5) . . ?
C27 C26 H26A 119.0 . . ?
C25 C26 H26A 119.0 . . ?
C26 C27 C28 119.5(5) . . ?
C26 C27 H27A 120.2 . . ?
C28 C27 H27A 120.2 . . ?
C29 C28 C27 120.8(5) . . ?
C29 C28 H28A 119.6 . . ?
C27 C28 H28A 119.6 . . ?
C28 C29 C30 121.3(5) . . ?
C28 C29 H29A 119.3 . . ?
C30 C29 H29A 119.3 . . ?
C29 C30 C31 122.6(4) . . ?
C29 C30 C25 117.8(5) . . ?
C31 C30 C25 119.6(4) . . ?
C32 C31 C30 120.9(4) . . ?
C32 C31 C38 120.9(4) . . ?
C30 C31 C38 118.2(4) . . ?
C31 C32 C33 123.1(4) . . ?
C31 C32 C37 119.4(4) . . ?
C33 C32 C37 117.5(4) . . ?
C34 C33 C32 122.1(5) . . ?
C34 C33 H33A 119.0 . . ?
C32 C33 H33A 119.0 . . ?
C33 C34 C35 120.1(6) . . ?
C33 C34 H34A 119.9 . . ?
C35 C34 H34A 119.9 . . ?
C36 C35 C34 120.6(5) . . ?
C36 C35 H35A 119.7 . . ?
C34 C35 H35A 119.7 . . ?
C35 C36 C37 121.9(5) . . ?
C35 C36 H36A 119.0 . . ?
C37 C36 H36A 119.0 . . ?
C24 C37 C36 122.7(4) . . ?
C24 C37 C32 119.7(4) . . ?
C36 C37 C32 117.6(4) . . ?
N10 C38 C31 112.4(4) . . ?
N10 C38 H38A 109.1 . . ?
C31 C38 H38A 109.1 . . ?
N10 C38 H38B 109.1 . . ?
C31 C38 H38B 109.1 . . ?
H38A C38 H38B 107.9 . . ?
N12 C39 N10 111.3(4) . . ?
N12 C39 H39A 124.4 . . ?
N10 C39 H39A 124.4 . . ?
N11 C40 N12 115.3(4) . . ?
N11 C40 H40A 122.3 . . ?
N12 C40 H40A 122.3 . . ?
O9 C41 H41A 109.5 . . ?
O9 C41 H41B 109.5 . . ?
H41A C41 H41B 109.5 . . ?
O9 C41 H41C 109.5 . . ?
H41A C41 H41C 109.5 . . ?
H41B C41 H41C 109.5 . . ?
O10 C42 H42A 109.5 . . ?
O10 C42 H42B 109.5 . . ?
H42A C42 H42B 109.5 . . ?
O10 C42 H42C 109.5 . . ?
H42A C42 H42C 109.5 . . ?
H42B C42 H42C 109.5 . . ?
O1 Cl1 O2 118.5(6) . . ?
O1 Cl1 O3' 118.4(8) . . ?
O2 Cl1 O3' 98.5(14) . . ?
O1 Cl1 O4 99.2(6) . . ?
O2 Cl1 O4 118.1(9) . . ?
O3' Cl1 O4 104.3(12) . . ?
O1 Cl1 O4' 122.0(7) . . ?
O2 Cl1 O4' 118.5(9) . . ?
O3' Cl1 O4' 43.0(12) . . ?
O4 Cl1 O4' 61.3(9) . . ?
O1 Cl1 O3 82.1(14) . . ?
O2 Cl1 O3 75.9(14) . . ?
O3' Cl1 O3 60.3(14) . . ?
O4 Cl1 O3 161.9(19) . . ?
O4' Cl1 O3 103(2) . . ?
O1 Cl1 O2' 108.5(6) . . ?
O2 Cl1 O2' 57.0(9) . . ?
O3' Cl1 O2' 133.1(9) . . ?
O4 Cl1 O2' 65.6(10) . . ?
O4' Cl1 O2' 109.8(9) . . ?
O3 Cl1 O2' 131.3(18) . . ?
O5 Cl2 O8' 94.0(9) . . ?
O5 Cl2 O6 107.9(4) . . ?
O8' Cl2 O6 120.2(11) . . ?
O5 Cl2 O7 107.8(5) . . ?
O8' Cl2 O7 116.0(10) . . ?
O6 Cl2 O7 108.9(3) . . ?
O5 Cl2 O8 127.2(8) . . ?
O8' Cl2 O8 33.2(7) . . ?
O6 Cl2 O8 104.2(9) . . ?
O7 Cl2 O8 99.7(9) . . ?
O8' O8 Cl2 69.9(12) . . ?
O8 O8' Cl2 76.9(13) . . ?
C41 O9 Zn2 130.3(5) . . ?
C41 O9 H9B 114.9 . . ?
Zn2 O9 H9B 114.9 . . ?
C42 O10 Zn2 130.4(4) . . ?
C42 O10 H10A 114.8 . . ?
Zn2 O10 H10A 114.8 . . ?
H1WA O1W H1WB 99(2) . . ?
Cl1 O2 O3 53.1(8) . . ?
Cl1 O3 O2 51.0(8) . . ?
O4' O3' Cl1 69.9(9) . . ?
O3' O4' Cl1 67.2(9) . . ?

loop_
_geom_bond_atom_site_label_1
_geom_bond_atom_site_label_2
_geom_bond_distance
_geom_bond_site_symmetry_2
_geom_bond_publ_flag
Zn2 N6 2.109(4) 1_455 ?
Zn2 N1 2.126(4) . ?
Zn2 N12 2.131(4) 1_454 ?
Zn2 N7 2.138(4) . ?
Zn2 O10 2.227(4) . ?
Zn2 O9 2.232(4) . ?
N1 C1 1.319(6) . ?
N1 C2 1.341(6) . ?
N2 C2 1.313(7) . ?
N2 N3 1.373(6) . ?
N3 C1 1.310(6) . ?
N3 C3 1.468(6) . ?
N4 C20 1.326(6) . ?
N4 N5 1.354(5) . ?
N4 C18 1.466(6) . ?
N5 C19 1.306(6) . ?
N6 C20 1.333(6) . ?
N6 C19 1.358(6) . ?
N6 Zn2 2.109(4) 1_655 ?
N7 C21 1.339(6) . ?
N7 C22 1.339(5) . ?
N8 C21 1.313(6) . ?
N8 N9 1.357(5) . ?
N9 C22 1.314(6) . ?
N9 C23 1.479(5) . ?
N10 C39 1.323(6) . ?
N10 N11 1.350(6) . ?
N10 C38 1.466(6) . ?
N11 C40 1.326(6) . ?
N12 C39 1.319(6) . ?
N12 C40 1.351(6) . ?
N12 Zn2 2.131(4) 1_656 ?
C1 H1A 0.9300 . ?
C2 H2A 0.9300 . ?
C3 C4 1.510(6) . ?
C3 H3A 0.9700 . ?
C3 H3B 0.9700 . ?
C4 C17 1.397(7) . ?
C4 C5 1.407(7) . ?
C5 C6 1.424(7) . ?
C5 C10 1.455(6) . ?
C6 C7 1.349(8) . ?
C6 H6A 0.9300 . ?
C7 C8 1.403(8) . ?
C7 H7A 0.9300 . ?
C8 C9 1.335(8) . ?
C8 H8A 0.9300 . ?
C9 C10 1.424(7) . ?
C9 H9A 0.9300 . ?
C10 C11 1.408(7) . ?
C11 C12 1.405(7) . ?
C11 C18 1.522(6) . ?
C12 C13 1.430(7) . ?
C12 C17 1.435(7) . ?
C13 C14 1.358(9) . ?
C13 H13A 0.9300 . ?
C14 C15 1.398(9) . ?
C14 H14A 0.9300 . ?
C15 C16 1.356(8) . ?
C15 H15A 0.9300 . ?
C16 C17 1.422(7) . ?
C16 H16A 0.9300 . ?
C18 H18A 0.9700 . ?
C18 H18B 0.9700 . ?
C19 H19A 0.9300 . ?
C20 H20A 0.9300 . ?
C21 H21A 0.9300 . ?
C22 H22A 0.9300 . ?
C23 C24 1.518(6) . ?
C23 H23A 0.9700 . ?
C23 H23B 0.9700 . ?
C24 C37 1.392(6) . ?
C24 C25 1.420(6) . ?
C25 C26 1.415(7) . ?
C25 C30 1.431(6) . ?
C26 C27 1.356(8) . ?
C26 H26A 0.9300 . ?
C27 C28 1.403(8) . ?
C27 H27A 0.9300 . ?
C28 C29 1.366(8) . ?
C28 H28A 0.9300 . ?
C29 C30 1.417(7) . ?
C29 H29A 0.9300 . ?
C30 C31 1.420(6) . ?
C31 C32 1.396(6) . ?
C31 C38 1.517(6) . ?
C32 C33 1.431(7) . ?
C32 C37 1.448(6) . ?
C33 C34 1.345(7) . ?
C33 H33A 0.9300 . ?
C34 C35 1.403(8) . ?
C34 H34A 0.9300 . ?
C35 C36 1.354(7) . ?
C35 H35A 0.9300 . ?
C36 C37 1.419(7) . ?
C36 H36A 0.9300 . ?
C38 H38A 0.9700 . ?
C38 H38B 0.9700 . ?
C39 H39A 0.9300 . ?
C40 H40A 0.9300 . ?
C41 O9 1.489(11) . ?
C41 H41A 0.9600 . ?
C41 H41B 0.9600 . ?
C41 H41C 0.9600 . ?
C42 O10 1.424(8) . ?
C42 H42A 0.9600 . ?
C42 H42B 0.9600 . ?
C42 H42C 0.9600 . ?
Cl1 O1 1.363(5) . ?
Cl1 O2 1.376(7) . ?
Cl1 O3' 1.386(8) . ?
Cl1 O4 1.409(7) . ?
Cl1 O4' 1.412(8) . ?
Cl1 O3 1.416(10) . ?
Cl1 O2' 1.456(8) . ?
Cl2 O5 1.390(6) . ?
Cl2 O8' 1.389(13) . ?
Cl2 O6 1.401(4) . ?
Cl2 O7 1.406(5) . ?
Cl2 O8 1.441(7) . ?
O8 O8' 0.811(17) . ?
O9 H9B 0.9300 . ?
O10 H10A 0.9300 . ?
O1W H1WA 0.853(10) . ?
O1W H1WB 0.856(10) . ?
O2 O3 1.72(3) . ?
O3' O4' 1.03(3) . ?

loop_
_geom_torsion_atom_site_label_1
_geom_torsion_atom_site_label_2
_geom_torsion_atom_site_label_3
_geom_torsion_atom_site_label_4
_geom_torsion
_geom_torsion_site_symmetry_1
_geom_torsion_site_symmetry_2
_geom_torsion_site_symmetry_3
_geom_torsion_site_symmetry_4
_geom_torsion_publ_flag
N6 Zn2 N1 C1 -142.8(4) 1_455 . . . ?
N12 Zn2 N1 C1 -46.2(4) 1_454 . . . ?
N7 Zn2 N1 C1 45.2(4) . . . . ?
O10 Zn2 N1 C1 -24(25) . . . . ?
O9 Zn2 N1 C1 131.1(4) . . . . ?
N6 Zn2 N1 C2 39.8(4) 1_455 . . . ?
N12 Zn2 N1 C2 136.4(4) 1_454 . . . ?
N7 Zn2 N1 C2 -132.2(4) . . . . ?
O10 Zn2 N1 C2 159(25) . . . . ?
O9 Zn2 N1 C2 -46.2(4) . . . . ?
C2 N2 N3 C1 0.4(5) . . . . ?
C2 N2 N3 C3 178.9(4) . . . . ?
C20 N4 N5 C19 -0.6(6) . . . . ?
C18 N4 N5 C19 -179.6(5) . . . . ?
N6 Zn2 N7 C21 175.6(9) 1_455 . . . ?
N1 Zn2 N7 C21 -75.3(5) . . . . ?
N12 Zn2 N7 C21 18.0(5) 1_454 . . . ?
O10 Zn2 N7 C21 104.4(5) . . . . ?
O9 Zn2 N7 C21 -175.2(5) . . . . ?
N6 Zn2 N7 C22 -2.0(13) 1_455 . . . ?
N1 Zn2 N7 C22 107.1(4) . . . . ?
N12 Zn2 N7 C22 -159.6(4) 1_454 . . . ?
O10 Zn2 N7 C22 -73.3(4) . . . . ?
O9 Zn2 N7 C22 7.2(4) . . . . ?
C21 N8 N9 C22 -0.7(5) . . . . ?
C21 N8 N9 C23 175.9(4) . . . . ?
C39 N10 N11 C40 1.0(5) . . . . ?
C38 N10 N11 C40 -177.5(4) . . . . ?
N2 N3 C1 N1 -1.1(5) . . . . ?
C3 N3 C1 N1 -179.5(4) . . . . ?
C2 N1 C1 N3 1.3(5) . . . . ?
Zn2 N1 C1 N3 -176.7(3) . . . . ?
N3 N2 C2 N1 0.5(6) . . . . ?
C1 N1 C2 N2 -1.1(6) . . . . ?
Zn2 N1 C2 N2 176.6(3) . . . . ?
C1 N3 C3 C4 -111.4(5) . . . . ?
N2 N3 C3 C4 70.3(5) . . . . ?
N3 C3 C4 C17 75.9(6) . . . . ?
N3 C3 C4 C5 -103.8(5) . . . . ?
C17 C4 C5 C6 -179.2(5) . . . . ?
C3 C4 C5 C6 0.4(7) . . . . ?
C17 C4 C5 C10 1.4(7) . . . . ?
C3 C4 C5 C10 -178.9(4) . . . . ?
C4 C5 C6 C7 -179.5(6) . . . . ?
C10 C5 C6 C7 -0.2(9) . . . . ?
C5 C6 C7 C8 1.0(10) . . . . ?
C6 C7 C8 C9 0.3(11) . . . . ?
C7 C8 C9 C10 -2.4(10) . . . . ?
C8 C9 C10 C11 -175.2(5) . . . . ?
C8 C9 C10 C5 3.1(8) . . . . ?
C4 C5 C10 C11 -4.0(7) . . . . ?
C6 C5 C10 C11 176.6(5) . . . . ?
C4 C5 C10 C9 177.6(4) . . . . ?
C6 C5 C10 C9 -1.8(7) . . . . ?
C9 C10 C11 C12 -178.4(5) . . . . ?
C5 C10 C11 C12 3.4(7) . . . . ?
C9 C10 C11 C18 1.4(7) . . . . ?
C5 C10 C11 C18 -176.9(4) . . . . ?
C10 C11 C12 C13 179.5(5) . . . . ?
C18 C11 C12 C13 -0.3(7) . . . . ?
C10 C11 C12 C17 -0.2(7) . . . . ?
C18 C11 C12 C17 -179.9(4) . . . . ?
C11 C12 C13 C14 -179.1(5) . . . . ?
C17 C12 C13 C14 0.6(8) . . . . ?
C12 C13 C14 C15 1.1(9) . . . . ?
C13 C14 C15 C16 -1.2(9) . . . . ?
C14 C15 C16 C17 -0.5(9) . . . . ?
C5 C4 C17 C16 -178.2(5) . . . . ?
C3 C4 C17 C16 2.2(7) . . . . ?
C5 C4 C17 C12 1.8(7) . . . . ?
C3 C4 C17 C12 -177.8(4) . . . . ?
C15 C16 C17 C4 -177.8(5) . . . . ?
C15 C16 C17 C12 2.2(7) . . . . ?
C11 C12 C17 C4 -2.5(7) . . . . ?
C13 C12 C17 C4 177.8(4) . . . . ?
C11 C12 C17 C16 177.5(4) . . . . ?
C13 C12 C17 C16 -2.2(7) . . . . ?
C20 N4 C18 C11 -125.0(6) . . . . ?
N5 N4 C18 C11 53.8(7) . . . . ?
C12 C11 C18 N4 75.6(6) . . . . ?
C10 C11 C18 N4 -104.2(6) . . . . ?
N4 N5 C19 N6 1.2(6) . . . . ?
C20 N6 C19 N5 -1.3(6) . . . . ?
Zn2 N6 C19 N5 173.4(4) 1_655 . . . ?
N5 N4 C20 N6 -0.2(6) . . . . ?
C18 N4 C20 N6 178.7(5) . . . . ?
C19 N6 C20 N4 0.9(6) . . . . ?
Zn2 N6 C20 N4 -174.1(3) 1_655 . . . ?
N9 N8 C21 N7 0.4(6) . . . . ?
C22 N7 C21 N8 0.0(6) . . . . ?
Zn2 N7 C21 N8 -178.1(4) . . . . ?
N8 N9 C22 N7 0.8(6) . . . . ?
C23 N9 C22 N7 -175.5(4) . . . . ?
C21 N7 C22 N9 -0.5(5) . . . . ?
Zn2 N7 C22 N9 177.7(3) . . . . ?
C22 N9 C23 C24 -104.2(6) . . . . ?
N8 N9 C23 C24 79.8(5) . . . . ?
N9 C23 C24 C37 -95.8(5) . . . . ?
N9 C23 C24 C25 88.3(5) . . . . ?
C37 C24 C25 C26 179.8(4) . . . . ?
C23 C24 C25 C26 -4.4(7) . . . . ?
C37 C24 C25 C30 -0.3(7) . . . . ?
C23 C24 C25 C30 175.5(4) . . . . ?
C24 C25 C26 C27 -179.4(5) . . . . ?
C30 C25 C26 C27 0.7(8) . . . . ?
C25 C26 C27 C28 0.6(9) . . . . ?
C26 C27 C28 C29 -0.2(9) . . . . ?
C27 C28 C29 C30 -1.4(9) . . . . ?
C28 C29 C30 C31 -176.2(5) . . . . ?
C28 C29 C30 C25 2.6(7) . . . . ?
C26 C25 C30 C29 -2.3(7) . . . . ?
C24 C25 C30 C29 177.8(4) . . . . ?
C26 C25 C30 C31 176.6(4) . . . . ?
C24 C25 C30 C31 -3.3(6) . . . . ?
C29 C30 C31 C32 -177.5(4) . . . . ?
C25 C30 C31 C32 3.7(6) . . . . ?
C29 C30 C31 C38 0.4(7) . . . . ?
C25 C30 C31 C38 -178.5(4) . . . . ?
C30 C31 C32 C33 179.8(4) . . . . ?
C38 C31 C32 C33 2.0(7) . . . . ?
C30 C31 C32 C37 -0.5(7) . . . . ?
C38 C31 C32 C37 -178.3(4) . . . . ?
C31 C32 C33 C34 -177.0(5) . . . . ?
C37 C32 C33 C34 3.4(7) . . . . ?
C32 C33 C34 C35 -2.5(9) . . . . ?
C33 C34 C35 C36 1.3(9) . . . . ?
C34 C35 C36 C37 -1.0(9) . . . . ?
C25 C24 C37 C36 -177.0(4) . . . . ?
C23 C24 C37 C36 7.2(7) . . . . ?
C25 C24 C37 C32 3.4(6) . . . . ?
C23 C24 C37 C32 -172.3(4) . . . . ?
C35 C36 C37 C24 -177.7(5) . . . . ?
C35 C36 C37 C32 1.8(8) . . . . ?
C31 C32 C37 C24 -3.0(6) . . . . ?
C33 C32 C37 C24 176.7(4) . . . . ?
C31 C32 C37 C36 177.4(4) . . . . ?
C33 C32 C37 C36 -2.9(6) . . . . ?
C39 N10 C38 C31 -126.9(5) . . . . ?
N11 N10 C38 C31 51.2(6) . . . . ?
C32 C31 C38 N10 -114.2(5) . . . . ?
C30 C31 C38 N10 68.0(6) . . . . ?
C40 N12 C39 N10 1.1(5) . . . . ?
Zn2 N12 C39 N10 -165.2(3) 1_656 . . . ?
N11 N10 C39 N12 -1.4(6) . . . . ?
C38 N10 C39 N12 176.9(4) . . . . ?
N10 N11 C40 N12 -0.3(6) . . . . ?
C39 N12 C40 N11 -0.5(6) . . . . ?
Zn2 N12 C40 N11 165.7(4) 1_656 . . . ?
O5 Cl2 O8 O8' 2(4) . . . . ?
O6 Cl2 O8 O8' -124(3) . . . . ?
O7 Cl2 O8 O8' 123(3) . . . . ?
O5 Cl2 O8' O8 -178(3) . . . . ?
O6 Cl2 O8' O8 68(3) . . . . ?
O7 Cl2 O8' O8 -66(3) . . . . ?
N6 Zn2 O9 C41 -78.8(7) 1_455 . . . ?
N1 Zn2 O9 C41 10.5(7) . . . . ?
N12 Zn2 O9 C41 179.2(8) 1_454 . . . ?
N7 Zn2 O9 C41 102.5(7) . . . . ?
O10 Zn2 O9 C41 -169.6(7) . . . . ?
N6 Zn2 O10 C42 34.4(6) 1_455 . . . ?
N1 Zn2 O10 C42 -84(25) . . . . ?
N12 Zn2 O10 C42 -62.2(6) 1_454 . . . ?
N7 Zn2 O10 C42 -153.7(6) . . . . ?
O9 Zn2 O10 C42 120.4(6) . . . . ?
O1 Cl1 O2 O3 72.6(19) . . . . ?
O3' Cl1 O2 O3 -56.3(15) . . . . ?
O4 Cl1 O2 O3 -167.6(19) . . . . ?
O4' Cl1 O2 O3 -97(2) . . . . ?
O2' Cl1 O2 O3 167(2) . . . . ?
O1 Cl1 O3 O2 -122.2(10) . . . . ?
O3' Cl1 O3 O2 108.6(19) . . . . ?
O4 Cl1 O3 O2 142(4) . . . . ?
O4' Cl1 O3 O2 116.7(9) . . . . ?
O2' Cl1 O3 O2 -15(2) . . . . ?
O1 Cl1 O3' O4' 107.7(13) . . . . ?
O2 Cl1 O3' O4' -123.2(16) . . . . ?
O4 Cl1 O3' O4' -1.3(18) . . . . ?
O3 Cl1 O3' O4' 168(3) . . . . ?
O2' Cl1 O3' O4' -71(3) . . . . ?
O1 Cl1 O4' O3' -98.7(19) . . . . ?
O2 Cl1 O4' O3' 70.4(19) . . . . ?
O4 Cl1 O4' O3' 179(2) . . . . ?
O3 Cl1 O4' O3' -10(2) . . . . ?
O2' Cl1 O4' O3' 132.8(18) . . . . ?
